data_4508978
loop_
_publ_author_name
'Huang, Wei'
'Wu, Dayu'
'Zhou, Peng'
'Yan, Wenbo'
'Guo, Dong'
'Duan, Chunying'
'Meng, Qingjin'

_publ_section_title
;
 Luminescent and Magnetic Properties of
 Lanthanide-Thiophene-2,5-dicarboxylate Hybrid Materials
;
_journal_issue 3
_journal_name_full 'Crystal Growth &amp; Design'
_journal_page_first 1361
_journal_paper_doi 10.1021/cg800531y
_journal_volume 9
_journal_year 2009
_chemical_formula_sum 'C23 H21 N O15 S3 Yb2'
_chemical_formula_weight 993.67
_chemical_name_systematic
; 
 ? 
;
_space_group_IT_number 14
_symmetry_cell_setting monoclinic
_symmetry_space_group_name_Hall '-P 2yn'
_symmetry_space_group_name_H-M 'P 1 21/n 1'
_atom_sites_solution_hydrogens geom
_atom_sites_solution_primary direct
_atom_sites_solution_secondary difmap
_audit_creation_method SHELXL-97
_cell_angle_alpha 90.00
_cell_angle_beta 106.05
_cell_angle_gamma 90.00
_cell_formula_units_Z 4
_cell_length_a 17.326(12)
_cell_length_b 11.492(8)
_cell_length_c 17.326(12)
_cell_measurement_reflns_used 1885
_cell_measurement_temperature 293(2)
_cell_measurement_theta_max 21.92
_cell_measurement_theta_min 2.15
_cell_volume 3315(4)
_computing_cell_refinement 'Bruker SMART'
_computing_data_collection 'Bruker SMART'
_computing_data_reduction 'Bruker SAINT'
_computing_molecular_graphics 'Bruker SHELXTL'
_computing_publication_material 'Bruker SHELXTL'
_computing_structure_refinement 'Bruker SHELXTL'
_computing_structure_solution 'Bruker SHELXTL'
_diffrn_ambient_temperature 293(2)
_diffrn_measured_fraction_theta_full 0.995
_diffrn_measured_fraction_theta_max 0.995
_diffrn_measurement_device_type 'CCD area detector'
_diffrn_measurement_method 'phi and omega scans'
_diffrn_radiation_monochromator graphite
_diffrn_radiation_source 'fine-focus sealed tube'
_diffrn_radiation_type MoK\a
_diffrn_radiation_wavelength 0.71073
_diffrn_reflns_av_R_equivalents 0.1043
_diffrn_reflns_av_sigmaI/netI 0.1406
_diffrn_reflns_limit_h_max 20
_diffrn_reflns_limit_h_min -20
_diffrn_reflns_limit_k_max 13
_diffrn_reflns_limit_k_min -10
_diffrn_reflns_limit_l_max 20
_diffrn_reflns_limit_l_min -20
_diffrn_reflns_number 15944
_diffrn_reflns_theta_full 25.00
_diffrn_reflns_theta_max 25.00
_diffrn_reflns_theta_min 2.15
_exptl_absorpt_coefficient_mu 5.861
_exptl_absorpt_correction_T_max 0.2836
_exptl_absorpt_correction_T_min 0.2180
_exptl_absorpt_correction_type empirical
_exptl_absorpt_process_details SADABS
_exptl_crystal_colour PALE-YELLOW
_exptl_crystal_density_diffrn 1.991
_exptl_crystal_density_method 'not measured'
_exptl_crystal_description BLOCK
_exptl_crystal_F_000 1896
_exptl_crystal_size_max 0.25
_exptl_crystal_size_mid 0.25
_exptl_crystal_size_min 0.20
_refine_diff_density_max 1.496
_refine_diff_density_min -1.768
_refine_diff_density_rms 0.247
_refine_ls_extinction_method none
_refine_ls_goodness_of_fit_ref 1.066
_refine_ls_hydrogen_treatment 'riding mode'
_refine_ls_matrix_type full
_refine_ls_number_parameters 382
_refine_ls_number_reflns 5826
_refine_ls_number_restraints 57
_refine_ls_restrained_S_all 1.073
_refine_ls_R_factor_all 0.0940
_refine_ls_R_factor_gt 0.0494
_refine_ls_shift/su_max 0.001
_refine_ls_shift/su_mean 0.000
_refine_ls_structure_factor_coef Fsqd
_refine_ls_weighting_details
; calc 
 [0.00000+1.00000exp(2.00(sin\q/\l)^2^)]/ 
   [\s^2^(Fo^2^)+0.0000+0.0000*P+(0.0000P)^2^+0.0000sin\q/\l] 
 where P = 0.33333Fo^2^ + 0.66667Fc^2^ 
;
_refine_ls_weighting_scheme calc
_refine_ls_wR_factor_gt 0.0797
_refine_ls_wR_factor_ref 0.0894
_reflns_number_gt 3438
_reflns_number_total 5826
_reflns_threshold_expression >2sigma(I)
_cod_data_source_file cg800531ysup1.cif
_cod_data_source_block sad
_cod_depositor_comments
;
The following automatic conversions were performed:

'_symmetry_cell_setting' value 'Monoclinic' changed to 'monoclinic'
according to /home/saulius/struct/CIF-dictionaries/cif_core.dic
dictionary named 'cif_core.dic' version 2.4.2 from 2011-04-26.

Automatic conversion script
Id: cif_fix_values 1891 2012-01-12 08:04:46Z andrius 
;
_cod_original_sg_symbol_H-M P2(1)/n
_cod_database_code 4508978

loop_
_symmetry_equiv_pos_as_xyz
'x, y, z'
'-x+1/2, y+1/2, -z+1/2'
'-x, -y, -z'
'x-1/2, -y-1/2, z-1/2'

loop_
_atom_site_label
_atom_site_type_symbol
_atom_site_fract_x
_atom_site_fract_y
_atom_site_fract_z
_atom_site_U_iso_or_equiv
_atom_site_adp_type
_atom_site_occupancy
_atom_site_symmetry_multiplicity
_atom_site_calc_flag
_atom_site_refinement_flags
Yb1 Yb 0.91573(3) -0.39367(4) 0.00946(3) 0.02538(14) Uani 1 1 d .
Yb2 Yb 0.60891(3) -0.44478(4) -0.01501(3) 0.02267(14) Uani 1 1 d .
S1 S 0.9711(2) -0.2106(3) -0.24885(19) 0.0385(9) Uani 1 1 d .
S2 S 0.90748(18) -0.2817(3) 0.24836(18) 0.0349(8) Uani 1 1 d .
S3 S 0.62644(19) -0.2700(3) -0.26656(19) 0.0416(9) Uani 1 1 d .
O1 O 0.9480(5) -0.2860(7) -0.0929(5) 0.037(2) Uani 1 1 d .
O2 O 1.0083(5) -0.4539(7) -0.0834(4) 0.038(2) Uani 1 1 d .
O3 O 0.9591(5) -0.0803(7) -0.3957(4) 0.034(2) Uani 1 1 d .
O4 O 1.0564(5) -0.1723(6) -0.4351(4) 0.033(2) Uani 1 1 d .
O5 O 1.0118(5) -0.1655(7) 0.3941(5) 0.037(2) Uani 1 1 d .
O6 O 0.9149(5) -0.0729(7) 0.4295(5) 0.042(2) Uani 1 1 d .
O7 O 0.8451(4) -0.4218(6) 0.0972(4) 0.034(2) Uani 1 1 d .
O8 O 0.7174(5) -0.3758(7) 0.0805(5) 0.043(2) Uani 1 1 d .
O9 O 0.6364(5) -0.0607(8) -0.4434(5) 0.048(2) Uani 1 1 d .
O10 O 0.5387(5) -0.1748(7) -0.4235(5) 0.039(2) Uani 1 1 d .
O11 O 0.7961(5) -0.3452(8) -0.0731(5) 0.057(3) Uani 1 1 d .
O12 O 0.6677(5) -0.3721(8) -0.1034(5) 0.053(3) Uani 1 1 d .
C1 C 0.9879(8) -0.3567(11) -0.1178(7) 0.038(3) Uani 1 1 d .
C2 C 1.0097(7) -0.3314(10) -0.1937(7) 0.030(3) Uani 1 1 d .
C3 C 1.0557(7) -0.3928(11) -0.2318(7) 0.038(3) Uani 1 1 d .
H3A H 1.0809 -0.4626 -0.2124 0.045 Uiso 1 1 calc R
C4 C 1.0615(8) -0.3393(10) -0.3046(7) 0.043(4) Uani 1 1 d .
H4A H 1.0914 -0.3694 -0.3371 0.052 Uiso 1 1 calc R
C5 C 1.0185(7) -0.2396(10) -0.3205(6) 0.029(3) Uani 1 1 d .
C6 C 1.0115(7) -0.1587(10) -0.3907(7) 0.028(3) Uani 1 1 d .
C7 C 0.9398(7) -0.1416(10) 0.3870(6) 0.027(3) Uani 1 1 d .
C8 C 0.8797(7) -0.2013(10) 0.3184(7) 0.035(3) Uani 1 1 d .
C9 C 0.7996(9) -0.1977(13) 0.3043(9) 0.069(5) Uani 1 1 d .
H9A H 0.7736 -0.1583 0.3367 0.083 Uiso 1 1 calc R
C10 C 0.7584(8) -0.2614(14) 0.2336(8) 0.067(5) Uani 1 1 d .
H10A H 0.7030 -0.2708 0.2161 0.080 Uiso 1 1 calc R
O1W O 0.7062(5) -0.5851(7) -0.0155(6) 0.056(3) Uani 1 1 d .
H1WA H 0.7490 -0.5693 -0.0282 0.067 Uiso 1 1 d R
H1WB H 0.6959 -0.6532 -0.0019 0.067 Uiso 1 1 d R
C11 C 0.8107(7) -0.3066(10) 0.1950(7) 0.032(3) Uani 1 1 d .
C12 C 0.7889(7) -0.3718(10) 0.1193(7) 0.030(3) Uani 1 1 d .
C13 C 0.6099(8) -0.1385(11) -0.4047(7) 0.035(3) Uani 1 1 d .
C14 C 0.6643(7) -0.1837(11) -0.3292(7) 0.038(3) Uani 1 1 d .
C15 C 0.7424(9) -0.1648(13) -0.2995(9) 0.063(5) Uani 1 1 d .
H15A H 0.7733 -0.1215 -0.3253 0.076 Uiso 1 1 calc R
C16 C 0.7730(8) -0.2189(12) -0.2234(9) 0.060(4) Uani 1 1 d .
H16A H 0.8265 -0.2128 -0.1937 0.072 Uiso 1 1 calc R
C17 C 0.7186(7) -0.2797(11) -0.1979(7) 0.037(3) Uani 1 1 d .
C18 C 0.7285(7) -0.3379(11) -0.1203(8) 0.038(3) Uani 1 1 d .
O13 O 0.8942(6) -0.2055(8) 0.0495(6) 0.060(2) Uani 1 1 d U
N1 N 0.8852(8) -0.0167(12) 0.0405(9) 0.081(3) Uani 1 1 d U
C19 C 0.8873(11) 0.1000(14) 0.0039(12) 0.125(5) Uani 1 1 d U
H19A H 0.9009 0.0916 -0.0459 0.187 Uiso 1 1 calc R
H19B H 0.9269 0.1476 0.0399 0.187 Uiso 1 1 calc R
H19C H 0.8356 0.1362 -0.0059 0.187 Uiso 1 1 calc R
C20 C 0.8639(12) 0.0039(16) 0.1158(11) 0.126(5) Uani 1 1 d U
H20A H 0.8617 -0.0691 0.1421 0.189 Uiso 1 1 calc R
H20B H 0.8123 0.0412 0.1042 0.189 Uiso 1 1 calc R
H20C H 0.9036 0.0530 0.1503 0.189 Uiso 1 1 calc R
C21 C 0.8930(10) -0.1163(14) 0.0136(11) 0.075(3) Uani 1 1 d U
H21A H 0.8981 -0.1210 -0.0383 0.090 Uiso 1 1 calc R
O14 O 0.3225(10) -0.1757(14) 0.0227(10) 0.166(6) Uiso 1 1 d DU
H14B H 0.3088 -0.1837 0.0641 0.199 Uiso 1 1 calc R
C23 C 0.3702(16) 0.027(2) 0.0884(16) 0.217(11) Uiso 1 1 d DU
H23A H 0.3954 0.0964 0.0758 0.325 Uiso 1 1 calc R
H23B H 0.4034 -0.0064 0.1369 0.325 Uiso 1 1 calc R
H23C H 0.3188 0.0469 0.0956 0.325 Uiso 1 1 calc R
C22 C 0.3595(18) -0.0567(18) 0.0222(18) 0.250(16) Uiso 1 1 d D
H22B H 0.4122 -0.0692 0.0146 0.300 Uiso 1 1 calc R
H22C H 0.3278 -0.0176 -0.0257 0.300 Uiso 1 1 calc R

loop_
_atom_site_aniso_label
_atom_site_aniso_U_11
_atom_site_aniso_U_22
_atom_site_aniso_U_33
_atom_site_aniso_U_23
_atom_site_aniso_U_13
_atom_site_aniso_U_12
Yb1 0.0232(3) 0.0312(3) 0.0200(3) 0.0032(2) 0.0032(2) 0.0005(2)
Yb2 0.0228(3) 0.0277(3) 0.0159(3) -0.0003(2) 0.0028(2) -0.0019(2)
S1 0.045(2) 0.043(2) 0.0326(19) 0.0156(16) 0.0193(17) 0.0124(17)
S2 0.0269(19) 0.047(2) 0.0261(17) -0.0150(15) -0.0007(15) -0.0012(15)
S3 0.029(2) 0.060(2) 0.0320(19) 0.0182(17) 0.0029(16) 0.0006(17)
O1 0.035(6) 0.046(6) 0.033(5) 0.012(4) 0.012(4) 0.008(4)
O2 0.050(6) 0.037(6) 0.024(5) 0.007(4) 0.008(4) 0.001(5)
O3 0.030(5) 0.044(6) 0.027(5) 0.018(4) 0.010(4) 0.013(4)
O4 0.033(5) 0.038(5) 0.031(5) 0.000(4) 0.014(4) -0.004(4)
O5 0.022(5) 0.044(6) 0.040(5) -0.010(4) 0.003(4) -0.008(4)
O6 0.060(6) 0.042(6) 0.025(5) -0.008(4) 0.013(5) 0.002(5)
O7 0.030(5) 0.044(6) 0.027(5) -0.002(4) 0.007(4) 0.000(4)
O8 0.018(5) 0.072(7) 0.032(5) -0.019(5) -0.002(4) 0.000(4)
O9 0.036(6) 0.066(7) 0.039(5) 0.030(5) 0.003(5) 0.009(5)
O10 0.035(6) 0.045(6) 0.031(5) 0.007(4) 0.000(4) 0.016(4)
O11 0.024(6) 0.094(8) 0.047(6) 0.040(5) 0.000(5) 0.005(5)
O12 0.021(5) 0.101(8) 0.032(5) 0.018(5) 0.001(4) -0.017(5)
C1 0.050(9) 0.034(9) 0.022(7) 0.019(6) -0.005(7) -0.011(7)
C2 0.035(8) 0.028(7) 0.027(7) 0.007(5) 0.009(6) 0.004(6)
C3 0.040(8) 0.039(8) 0.031(7) 0.005(6) 0.004(6) 0.009(6)
C4 0.071(11) 0.040(8) 0.025(7) 0.010(6) 0.024(7) 0.020(7)
C5 0.029(7) 0.042(8) 0.019(6) 0.016(6) 0.011(6) 0.012(6)
C6 0.021(7) 0.031(8) 0.030(7) 0.007(6) 0.004(6) 0.002(6)
C7 0.028(8) 0.037(8) 0.013(6) -0.001(5) -0.002(5) -0.001(6)
C8 0.033(8) 0.037(8) 0.030(7) -0.011(6) 0.000(6) 0.007(6)
C9 0.045(11) 0.101(14) 0.067(11) -0.054(10) 0.024(9) -0.006(9)
C10 0.026(9) 0.125(15) 0.044(10) -0.048(9) -0.001(7) -0.010(9)
O1W 0.038(6) 0.037(6) 0.097(8) -0.007(5) 0.027(6) -0.002(4)
C11 0.017(7) 0.050(9) 0.028(7) -0.012(6) 0.007(6) -0.002(6)
C12 0.028(8) 0.030(8) 0.034(8) -0.003(6) 0.012(6) -0.002(6)
C13 0.028(8) 0.042(9) 0.027(7) 0.002(6) -0.005(6) 0.008(6)
C14 0.028(8) 0.056(9) 0.025(7) 0.014(6) -0.001(6) 0.002(6)
C15 0.038(10) 0.095(13) 0.054(10) 0.043(9) 0.009(8) -0.008(8)
C16 0.023(8) 0.079(12) 0.073(12) 0.038(9) 0.006(8) -0.001(7)
C17 0.009(7) 0.067(10) 0.034(8) 0.021(7) 0.002(6) 0.005(6)
C18 0.017(8) 0.051(9) 0.039(8) 0.017(7) -0.003(6) 0.005(6)
O13 0.082(6) 0.039(5) 0.067(6) 0.008(5) 0.034(5) 0.010(5)
N1 0.101(7) 0.053(6) 0.089(7) 0.008(6) 0.026(6) 0.002(6)
C19 0.129(11) 0.082(10) 0.143(11) 0.018(10) 0.006(10) 0.005(10)
C20 0.152(10) 0.092(9) 0.119(10) -0.008(9) 0.012(9) 0.011(9)
C21 0.091(7) 0.049(7) 0.090(7) -0.001(6) 0.032(6) 0.013(7)

loop_
_atom_type_symbol
_atom_type_description
_atom_type_scat_dispersion_real
_atom_type_scat_dispersion_imag
_atom_type_scat_source
C C 0.0033 0.0016 'International Tables Vol C Tables 4.2.6.8 and 6.1.1.4'
H H 0.0000 0.0000 'International Tables Vol C Tables 4.2.6.8 and 6.1.1.4'
N N 0.0061 0.0033 'International Tables Vol C Tables 4.2.6.8 and 6.1.1.4'
O O 0.0106 0.0060 'International Tables Vol C Tables 4.2.6.8 and 6.1.1.4'
Yb Yb -0.3850 5.5486 'International Tables Vol C Tables 4.2.6.8 and 6.1.1.4'
S S 0.1246 0.1234 'International Tables Vol C Tables 4.2.6.8 and 6.1.1.4'

loop_
_geom_angle_atom_site_label_1
_geom_angle_atom_site_label_2
_geom_angle_atom_site_label_3
_geom_angle
_geom_angle_site_symmetry_1
_geom_angle_site_symmetry_3
O7 Yb1 O11 83.4(3) . .
O7 Yb1 O10 108.5(3) . 4_656
O11 Yb1 O10 144.5(3) . 4_656
O7 Yb1 O9 90.2(3) . 2_644
O11 Yb1 O9 73.8(3) . 2_644
O10 Yb1 O9 137.1(3) 4_656 2_644
O7 Yb1 O13 76.6(3) . .
O11 Yb1 O13 76.3(4) . .
O10 Yb1 O13 74.4(3) 4_656 .
O9 Yb1 O13 148.5(3) 2_644 .
O7 Yb1 O2 81.4(3) . 3_745
O11 Yb1 O2 144.6(3) . 3_745
O10 Yb1 O2 70.9(3) 4_656 3_745
O9 Yb1 O2 74.4(3) 2_644 3_745
O13 Yb1 O2 129.9(3) . 3_745
O7 Yb1 O1 151.9(3) . .
O11 Yb1 O1 76.0(3) . .
O10 Yb1 O1 79.5(3) 4_656 .
O9 Yb1 O1 102.0(3) 2_644 .
O13 Yb1 O1 80.0(3) . .
O2 Yb1 O1 126.1(3) 3_745 .
O7 Yb1 O2 156.1(3) . .
O11 Yb1 O2 106.5(3) . .
O10 Yb1 O2 76.2(3) 4_656 .
O9 Yb1 O2 72.5(3) 2_644 .
O13 Yb1 O2 126.4(3) . .
O2 Yb1 O2 78.2(3) 3_745 .
O1 Yb1 O2 51.1(3) . .
O7 Yb1 C1 173.0(3) . .
O11 Yb1 C1 89.7(3) . .
O10 Yb1 C1 78.1(3) 4_656 .
O9 Yb1 C1 86.3(3) 2_644 .
O13 Yb1 C1 103.4(3) . .
O2 Yb1 C1 103.5(3) 3_745 .
O1 Yb1 C1 24.9(3) . .
O2 Yb1 C1 26.3(3) . .
O7 Yb1 Yb1 122.3(2) . 3_745
O11 Yb1 Yb1 133.3(2) . 3_745
O10 Yb1 Yb1 68.9(2) 4_656 3_745
O9 Yb1 Yb1 68.4(2) 2_644 3_745
O13 Yb1 Yb1 142.4(2) . 3_745
O2 Yb1 Yb1 41.96(17) 3_745 3_745
O1 Yb1 Yb1 85.8(2) . 3_745
O2 Yb1 Yb1 36.20(17) . 3_745
C1 Yb1 Yb1 61.9(3) . 3_745
O6 Yb2 O12 156.8(3) 2_645 .
O6 Yb2 O8 90.8(3) 2_645 .
O12 Yb2 O8 85.8(3) . .
O6 Yb2 O3 81.0(3) 2_645 2_644
O12 Yb2 O3 92.2(3) . 2_644
O8 Yb2 O3 154.1(3) . 2_644
O6 Yb2 O4 78.9(3) 2_645 4_556
O12 Yb2 O4 122.0(3) . 4_556
O8 Yb2 O4 75.0(3) . 4_556
O3 Yb2 O4 126.4(3) 2_644 4_556
O6 Yb2 O5 125.5(3) 2_645 4
O12 Yb2 O5 73.4(3) . 4
O8 Yb2 O5 126.7(3) . 4
O3 Yb2 O5 76.8(3) 2_644 4
O4 Yb2 O5 75.9(3) 4_556 4
O6 Yb2 O1W 79.1(3) 2_645 .
O12 Yb2 O1W 77.8(3) . .
O8 Yb2 O1W 78.0(3) . .
O3 Yb2 O1W 76.4(3) 2_644 .
O4 Yb2 O1W 144.6(3) 4_556 .
O5 Yb2 O1W 139.4(3) 4 .
O6 Yb2 C7 104.9(3) 2_645 4
O12 Yb2 C7 92.6(3) . 4
O8 Yb2 C7 138.5(3) . 4
O3 Yb2 C7 67.4(3) 2_644 4
O4 Yb2 C7 70.8(3) 4_556 4
O5 Yb2 C7 20.8(3) 4 4
O1W Yb2 C7 142.1(3) . 4
O6 Yb2 Yb2 50.7(2) 2_645 3_645
O12 Yb2 Yb2 143.8(2) . 3_645
O8 Yb2 Yb2 127.75(19) . 3_645
O3 Yb2 Yb2 63.83(17) 2_644 3_645
O4 Yb2 Yb2 64.97(19) 4_556 3_645
O5 Yb2 Yb2 74.90(19) 4 3_645
O1W Yb2 Yb2 118.2(2) . 3_645
C7 Yb2 Yb2 54.2(2) 4 3_645
C5 S1 C2 93.2(5) . .
C8 S2 C11 92.8(6) . .
C17 S3 C14 91.7(6) . .
C1 O1 Yb1 101.1(7) . .
C1 O2 Yb1 162.6(8) . 3_745
C1 O2 Yb1 85.4(7) . .
Yb1 O2 Yb1 101.8(3) 3_745 .
C6 O3 Yb2 139.4(7) . 2_654
C6 O4 Yb2 136.0(8) . 4_655
C7 O5 Yb2 117.5(7) . 4_656
C7 O6 Yb2 170.7(8) . 2_655
C12 O7 Yb1 138.6(7) . .
C12 O8 Yb2 155.5(8) . .
C13 O9 Yb1 134.5(7) . 2_654
C13 O10 Yb1 137.2(8) . 4
C18 O11 Yb1 169.5(10) . .
C18 O12 Yb2 150.1(8) . .
O1 C1 O2 122.0(11) . .
O1 C1 C2 119.2(11) . .
O2 C1 C2 118.7(12) . .
O1 C1 Yb1 54.1(6) . .
O2 C1 Yb1 68.3(6) . .
C2 C1 Yb1 168.9(9) . .
C3 C2 C1 130.4(11) . .
C3 C2 S1 109.9(8) . .
C1 C2 S1 119.7(9) . .
C2 C3 C4 113.4(11) . .
C2 C3 H3A 123.3 . .
C4 C3 H3A 123.3 . .
C5 C4 C3 112.0(10) . .
C5 C4 H4A 124.0 . .
C3 C4 H4A 124.0 . .
C4 C5 C6 127.1(10) . .
C4 C5 S1 111.6(8) . .
C6 C5 S1 121.3(8) . .
O4 C6 O3 127.3(11) . .
O4 C6 C5 119.7(10) . .
O3 C6 C5 113.0(9) . .
O6 C7 O5 125.8(11) . .
O6 C7 C8 118.7(11) . .
O5 C7 C8 115.5(10) . .
O6 C7 Yb2 84.4(7) . 4_656
O5 C7 Yb2 41.7(5) . 4_656
C8 C7 Yb2 156.0(8) . 4_656
C9 C8 C7 125.7(11) . .
C9 C8 S2 111.7(10) . .
C7 C8 S2 122.7(9) . .
C8 C9 C10 112.7(12) . .
C8 C9 H9A 123.7 . .
C10 C9 H9A 123.7 . .
C11 C10 C9 111.7(12) . .
C11 C10 H10A 124.2 . .
C9 C10 H10A 124.2 . .
Yb2 O1W H1WA 122.4 . .
Yb2 O1W H1WB 115.3 . .
H1WA O1W H1WB 122.3 . .
C10 C11 C12 126.1(11) . .
C10 C11 S2 110.9(9) . .
C12 C11 S2 122.9(9) . .
O8 C12 O7 123.5(11) . .
O8 C12 C11 118.5(10) . .
O7 C12 C11 118.0(11) . .
O10 C13 O9 124.5(11) . .
O10 C13 C14 116.9(12) . .
O9 C13 C14 118.4(11) . .
C15 C14 C13 128.2(12) . .
C15 C14 S3 112.0(10) . .
C13 C14 S3 119.8(10) . .
C14 C15 C16 111.5(12) . .
C14 C15 H15A 124.2 . .
C16 C15 H15A 124.2 . .
C17 C16 C15 114.7(13) . .
C17 C16 H16A 122.7 . .
C15 C16 H16A 122.7 . .
C16 C17 C18 128.6(12) . .
C16 C17 S3 110.1(10) . .
C18 C17 S3 121.0(9) . .
O11 C18 O12 122.7(12) . .
O11 C18 C17 119.1(11) . .
O12 C18 C17 118.1(11) . .
C21 O13 Yb1 128.5(11) . .
C21 N1 C20 123.7(15) . .
C21 N1 C19 130.2(16) . .
C20 N1 C19 106.0(14) . .
N1 C19 H19A 109.5 . .
N1 C19 H19B 109.5 . .
H19A C19 H19B 109.5 . .
N1 C19 H19C 109.5 . .
H19A C19 H19C 109.5 . .
H19B C19 H19C 109.5 . .
N1 C20 H20A 109.5 . .
N1 C20 H20B 109.5 . .
H20A C20 H20B 109.5 . .
N1 C20 H20C 109.5 . .
H20A C20 H20C 109.5 . .
H20B C20 H20C 109.5 . .
O13 C21 N1 125.2(17) . .
O13 C21 H21A 117.4 . .
N1 C21 H21A 117.4 . .
C22 O14 H14B 109.5 . .
C22 C23 H23A 109.5 . .
C22 C23 H23B 109.5 . .
H23A C23 H23B 109.5 . .
C22 C23 H23C 109.5 . .
H23A C23 H23C 109.5 . .
H23B C23 H23C 109.5 . .
C23 C22 O14 123(2) . .
C23 C22 H22B 106.5 . .
O14 C22 H22B 106.5 . .
C23 C22 H22C 106.5 . .
O14 C22 H22C 106.5 . .
H22B C22 H22C 106.5 . .

loop_
_geom_bond_atom_site_label_1
_geom_bond_atom_site_label_2
_geom_bond_distance
_geom_bond_site_symmetry_2
Yb1 O7 2.222(7) .
Yb1 O11 2.240(9) .
Yb1 O10 2.267(8) 4_656
Yb1 O9 2.289(8) 2_644
Yb1 O13 2.332(9) .
Yb1 O2 2.348(8) 3_745
Yb1 O1 2.353(7) .
Yb1 O2 2.658(7) .
Yb1 C1 2.852(12) .
Yb1 Yb1 3.891(2) 3_745
Yb2 O6 2.207(8) 2_645
Yb2 O12 2.224(8) .
Yb2 O8 2.276(8) .
Yb2 O3 2.280(7) 2_644
Yb2 O4 2.291(7) 4_556
Yb2 O5 2.335(8) 4
Yb2 O1W 2.334(8) .
Yb2 C7 3.115(12) 4
Yb2 Yb2 4.148(3) 3_645
S1 C5 1.700(10) .
S1 C2 1.712(11) .
S2 C8 1.697(11) .
S2 C11 1.701(12) .
S3 C17 1.711(12) .
S3 C14 1.728(12) .
O1 C1 1.222(13) .
O2 C1 1.269(13) .
O2 Yb1 2.348(8) 3_745
O3 C6 1.265(12) .
O3 Yb2 2.280(7) 2_654
O4 C6 1.246(12) .
O4 Yb2 2.291(7) 4_655
O5 C7 1.249(12) .
O5 Yb2 2.335(8) 4_656
O6 C7 1.237(12) .
O6 Yb2 2.207(8) 2_655
O7 C12 1.279(12) .
O8 C12 1.236(13) .
O9 C13 1.277(13) .
O9 Yb1 2.289(8) 2_654
O10 C13 1.256(13) .
O10 Yb1 2.267(8) 4
O11 C18 1.231(13) .
O12 C18 1.232(12) .
C1 C2 1.493(14) .
C2 C3 1.365(14) .
C3 C4 1.432(14) .
C3 H3A 0.9300 .
C4 C5 1.353(14) .
C4 H4A 0.9300 .
C5 C6 1.509(14) .
C7 C8 1.510(15) .
C7 Yb2 3.115(12) 4_656
C8 C9 1.342(16) .
C9 C10 1.436(17) .
C9 H9A 0.9300 .
C10 C11 1.368(15) .
C10 H10A 0.9300 .
O1W H1WA 0.8500 .
O1W H1WB 0.8500 .
C11 C12 1.466(15) .
C13 C14 1.480(15) .
C14 C15 1.325(17) .
C15 C16 1.421(17) .
C15 H15A 0.9300 .
C16 C17 1.341(15) .
C16 H16A 0.9300 .
C17 C18 1.470(15) .
O13 C21 1.196(15) .
N1 C21 1.257(17) .
N1 C20 1.471(19) .
N1 C19 1.489(18) .
C19 H19A 0.9600 .
C19 H19B 0.9600 .
C19 H19C 0.9600 .
C20 H20A 0.9600 .
C20 H20B 0.9600 .
C20 H20C 0.9600 .
C21 H21A 0.9300 .
O14 C22 1.511(10) .
O14 H14B 0.8200 .
C23 C22 1.471(10) .
C23 H23A 0.9600 .
C23 H23B 0.9600 .
C23 H23C 0.9600 .
C22 H22B 0.9700 .
C22 H22C 0.9700 .
